data_9002374
loop_
_publ_author_name
'Wang, L.'
'Rouse, R. C.'
'Essene, E. J.'
'Peacor, D. R.'
'Zhang, Y.'

_publ_section_title
;
 Carmichaelite, a new hydroxyl-bearing titanate from Garnet Ridge, Arizona
;
_journal_name_full 'American Mineralogist'
_journal_page_first 792
_journal_page_last 800
_journal_volume 85
_journal_year 2000
_chemical_formula_sum 'Al0.36 Cr2.09 Fe0.96 Mg0.6 Nb0.05 O22 Ti6.83 V0.12'
_chemical_name_mineral Carmichaelite
_space_group_IT_number 14
_symmetry_space_group_name_Hall '-P 2ybc'
_symmetry_space_group_name_H-M 'P 1 21/c 1'
_cell_angle_alpha 90
_cell_angle_beta 92.334
_cell_angle_gamma 90
_cell_length_a 7.706
_cell_length_b 4.5583
_cell_length_c 20.187
_cell_formula_units_Z 2
_cell_volume 708.506
_exptl_crystal_density_diffrn 4.108
_cod_original_formula_sum 'Ti6.83 V.12 Nb.05 Cr2.09 Fe.96 Al.36 Mg.6 O22'
_cod_database_code 9002374

loop_
_symmetry_equiv_pos_as_xyz
x,y,z
x,1/2-y,1/2+z
-x,1/2+y,1/2-z
-x,-y,-z

loop_
_atom_site_label
_atom_site_fract_x
_atom_site_fract_y
_atom_site_fract_z
_atom_site_occupancy
_atom_site_U_iso_or_equiv
Ti1 0.50000 0.00000 0.00000 1.00000 0.01646
Ti2 0.05620 0.00700 0.31130 0.94000 0.00380
V2 0.05620 0.00700 0.31130 0.06000 0.00380
Ti3 0.41280 0.99200 0.36910 0.97500 0.00431
Nb3 0.41280 0.99200 0.36910 0.02500 0.00431
Ti4 0.13280 0.99900 0.94480 1.00000 0.00722
Cr5 0.32710 0.00000 0.73960 0.77500 0.00823
Cr6 0.21870 0.01600 0.57470 0.27000 0.00887
Fe6 0.21870 0.01600 0.57470 0.17000 0.00887
Al6 0.21870 0.01600 0.57470 0.18000 0.00887
Mg7 0.27990 0.04000 0.20460 0.14000 0.00760
Fe8 0.23750 0.02100 0.10510 0.31000 0.00633
Mg8 0.23750 0.02100 0.10510 0.16000 0.00633
O1 0.70300 0.29300 0.48660 1.00000 0.03166
O2 0.25900 0.25500 0.80740 1.00000 0.01393
O3 0.17300 0.28300 0.16370 1.00000 0.02660
O4 0.80700 0.28300 0.11930 1.00000 0.02153
O5 0.62400 0.21500 0.35020 1.00000 0.01140
O6 0.06600 0.25200 0.02060 1.00000 0.03293
O7 0.35500 0.28600 0.43720 1.00000 0.02913
O8 0.52300 0.25300 0.21400 1.00000 0.03420
O9 0.88900 0.24000 0.25640 1.00000 0.01140
O10 0.98600 0.23300 0.39300 1.00000 0.01520
O11 0.43600 0.28300 0.07310 1.00000 0.02913

_cod_duplicate_entry 1522136
